data_4068023
loop_
_publ_author_name
'\'Angeles Fuentes, M.'
'\'Alvarez, Eleuterio'
'Caballero, Ana'
'P\'erez, Pedro J.'

_publ_section_title
;
 [(PhBP3)Cu(PPh3)] as a Surrogate of TpxCuL in Homogeneous Catalysis
 (PhBP3= PhB(CH2PPh2)3; Tpx= Hydrotrispyrazolylborate)
;
_journal_issue 3
_journal_name_full Organometallics
_journal_page_first 959
_journal_paper_doi 10.1021/om201016b
_journal_volume 31
_journal_year 2012
_chemical_formula_moiety 'C63 H50 B Cu P4, C4 H8 O'
_chemical_formula_sum 'C67 H58 B Cu O P4'
_chemical_formula_weight 1077.36
_chemical_name_systematic
; 
 ? 
;
_space_group_IT_number 61
_symmetry_cell_setting orthorhombic
_symmetry_space_group_name_Hall '-P 2ac 2ab'
_symmetry_space_group_name_H-M 'P b c a'
_atom_sites_solution_hydrogens geom
_atom_sites_solution_primary direct
_atom_sites_solution_secondary difmap
_audit_creation_method SHELXL-97
_cell_angle_alpha 90.00
_cell_angle_beta 90.00
_cell_angle_gamma 90.00
_cell_formula_units_Z 8
_cell_length_a 20.3770(19)
_cell_length_b 17.9161(17)
_cell_length_c 33.864(3)
_cell_measurement_reflns_used 8044
_cell_measurement_temperature 173(2)
_cell_measurement_theta_max 26.15
_cell_measurement_theta_min 2.27
_cell_volume 12363(2)
_computing_cell_refinement 'APEX2 Software Suite'
_computing_data_collection 'APEX2 Software Suite (Bruker, 2005)'
_computing_data_reduction 'APEX2 Software Suite'
_computing_molecular_graphics 'SHELXTL (Sheldrick, 1997b)'
_computing_publication_material SHELXTL
_computing_structure_refinement 'SHELXL97 (Sheldrick, 1997a)'
_computing_structure_solution 'SIR2002 (Burla et al., 2003)'
_diffrn_ambient_temperature 173(2)
_diffrn_detector_area_resol_mean 8.26
_diffrn_measured_fraction_theta_full 0.991
_diffrn_measured_fraction_theta_max 0.991
_diffrn_measurement_device_type
;
 Bruker-Nonius X8kappa APEX II CCD area detector
;
_diffrn_measurement_method 'phi and omega scans with narrow frames'
_diffrn_radiation_monochromator graphite
_diffrn_radiation_source 'fine-focus sealed tube'
_diffrn_radiation_type MoK\a
_diffrn_radiation_wavelength 0.71073
_diffrn_reflns_av_R_equivalents 0.0802
_diffrn_reflns_av_sigmaI/netI 0.0754
_diffrn_reflns_limit_h_max 25
_diffrn_reflns_limit_h_min -24
_diffrn_reflns_limit_k_max 22
_diffrn_reflns_limit_k_min -13
_diffrn_reflns_limit_l_max 42
_diffrn_reflns_limit_l_min -29
_diffrn_reflns_number 87281
_diffrn_reflns_theta_full 26.44
_diffrn_reflns_theta_max 26.44
_diffrn_reflns_theta_min 1.93
_diffrn_standards_decay_% 0
_exptl_absorpt_coefficient_mu 0.496
_exptl_absorpt_correction_T_max 0.9073
_exptl_absorpt_correction_T_min 0.8819
_exptl_absorpt_correction_type multi-scan
_exptl_absorpt_process_details
;
 APEX2 Software Suite; Bruker 2005.
;
_exptl_crystal_colour colourless
_exptl_crystal_density_diffrn 1.158
_exptl_crystal_density_method 'not measured'
_exptl_crystal_description plate
_exptl_crystal_F_000 4496
_exptl_crystal_size_max 0.26
_exptl_crystal_size_mid 0.20
_exptl_crystal_size_min 0.20
_refine_diff_density_max 0.867
_refine_diff_density_min -1.755
_refine_diff_density_rms 0.141
_refine_ls_extinction_method none
_refine_ls_goodness_of_fit_ref 1.040
_refine_ls_hydrogen_treatment constr
_refine_ls_matrix_type full
_refine_ls_number_parameters 667
_refine_ls_number_reflns 12636
_refine_ls_number_restraints 40
_refine_ls_restrained_S_all 1.019
_refine_ls_R_factor_all 0.0938
_refine_ls_R_factor_gt 0.0620
_refine_ls_shift/su_max 0.005
_refine_ls_shift/su_mean 0.000
_refine_ls_structure_factor_coef Fsqd
_refine_ls_weighting_details 'calc w=1/[\s^2^(Fo^2^)+(0.1493P)^2^+71.0461P] where P=(Fo^2^+2Fc^2^)/3'
_refine_ls_weighting_scheme calc
_refine_ls_wR_factor_gt 0.1453
_refine_ls_wR_factor_ref 0.1921
_reflns_number_gt 7096
_reflns_number_total 12636
_reflns_threshold_expression >2sigma(I)
_cod_data_source_file om201016b_si_002.cif
_cod_data_source_block ea10710x
_cod_depositor_comments
;
The following automatic conversions were performed:

'_symmetry_cell_setting' value 'Orthorhombic' changed to
'orthorhombic' according to
/home/saulius/struct/CIF-dictionaries/cif_core.dic dictionary named
'cif_core.dic' version 2.4.1 from 2010-06-29.

Automatic conversion script
Id: cif_fix_values 1715 2011-07-08 13:25:40Z adriana 
;
_cod_original_cell_volume 12362.9(19)
_cod_original_sg_symbol_Hall '-P 2ac 2ab '
_cod_original_sg_symbol_H-M Pbca
_cod_database_code 4068023

loop_
_symmetry_equiv_pos_as_xyz
'x, y, z'
'-x+1/2, -y, z+1/2'
'-x, y+1/2, -z+1/2'
'x+1/2, -y+1/2, -z'
'-x, -y, -z'
'x-1/2, y, -z-1/2'
'x, -y-1/2, z-1/2'
'-x-1/2, y-1/2, z'

loop_
_atom_site_label
_atom_site_type_symbol
_atom_site_fract_x
_atom_site_fract_y
_atom_site_fract_z
_atom_site_U_iso_or_equiv
_atom_site_adp_type
_atom_site_occupancy
_atom_site_symmetry_multiplicity
_atom_site_calc_flag
_atom_site_refinement_flags
Cu1 Cu 0.99782(4) 0.40491(5) 0.15483(3) 0.0258(2) Uani 1 1 d U
P1 P 0.90940(8) 0.35117(11) 0.18754(6) 0.0275(4) Uani 1 1 d U
P2 P 1.02072(8) 0.49713(11) 0.20122(6) 0.0246(4) Uani 1 1 d U
P3 P 1.07405(8) 0.31962(11) 0.17888(6) 0.0254(4) Uani 1 1 d U
P4 P 0.99335(9) 0.43555(12) 0.09064(6) 0.0325(5) Uani 1 1 d U
C1 C 0.9274(3) 0.3594(4) 0.2400(2) 0.0264(14) Uani 1 1 d U
C2 C 1.0390(3) 0.4477(4) 0.2472(2) 0.0298(15) Uani 1 1 d U
C3 C 1.0525(3) 0.2980(4) 0.2302(2) 0.0269(14) Uani 1 1 d U
C4 C 1.0081(3) 0.3481(4) 0.3004(2) 0.0234(13) Uani 1 1 d U
C5 C 1.0393(3) 0.2894(4) 0.3195(2) 0.0282(15) Uani 1 1 d U
H5 H 1.0635 0.2550 0.3038 0.034 Uiso 1 1 calc R
C6 C 1.0374(4) 0.2781(5) 0.3596(2) 0.0391(18) Uani 1 1 d U
H6 H 1.0602 0.2369 0.3707 0.047 Uiso 1 1 calc R
C7 C 1.0032(4) 0.3255(5) 0.3841(3) 0.050(2) Uani 1 1 d U
H7 H 1.0022 0.3182 0.4119 0.060 Uiso 1 1 calc R
C8 C 0.9690(5) 0.3863(5) 0.3660(3) 0.047(2) Uani 1 1 d U
H8 H 0.9443 0.4202 0.3816 0.056 Uiso 1 1 calc R
C9 C 0.9723(4) 0.3951(5) 0.3262(2) 0.0368(17) Uani 1 1 d U
H9 H 0.9489 0.4357 0.3148 0.044 Uiso 1 1 calc R
C10 C 0.9042(3) 0.2527(4) 0.1747(2) 0.0314(15) Uani 1 1 d U
C11 C 0.8946(4) 0.1962(4) 0.2027(3) 0.0366(17) Uani 1 1 d U
H11 H 0.8928 0.2080 0.2300 0.044 Uiso 1 1 calc R
C12 C 0.8874(4) 0.1205(5) 0.1897(3) 0.047(2) Uani 1 1 d U
H12 H 0.8828 0.0815 0.2086 0.057 Uiso 1 1 calc R
C13 C 0.8873(5) 0.1043(6) 0.1504(3) 0.059(2) Uani 1 1 d U
H13 H 0.8821 0.0540 0.1419 0.071 Uiso 1 1 calc R
C14 C 0.8949(5) 0.1614(5) 0.1221(3) 0.056(2) Uani 1 1 d U
H14 H 0.8934 0.1506 0.0947 0.067 Uiso 1 1 calc R
C15 C 0.9047(4) 0.2336(5) 0.1353(3) 0.0430(19) Uani 1 1 d U
H15 H 0.9121 0.2718 0.1163 0.052 Uiso 1 1 calc R
C16 C 0.8209(3) 0.3745(4) 0.1846(2) 0.0332(17) Uani 1 1 d U
C17 C 0.7732(4) 0.3246(6) 0.1711(4) 0.067(3) Uani 1 1 d U
H17 H 0.7860 0.2767 0.1618 0.080 Uiso 1 1 calc R
C18 C 0.7064(4) 0.3446(6) 0.1713(4) 0.073(3) Uani 1 1 d U
H18 H 0.6743 0.3091 0.1636 0.087 Uiso 1 1 calc R
C19 C 0.6874(4) 0.4151(5) 0.1824(3) 0.048(2) Uani 1 1 d U
H19 H 0.6428 0.4302 0.1806 0.058 Uiso 1 1 calc R
C20 C 0.7351(4) 0.4635(6) 0.1965(3) 0.053(2) Uani 1 1 d U
H20 H 0.7229 0.5114 0.2060 0.063 Uiso 1 1 calc R
C21 C 0.8002(3) 0.4425(5) 0.1967(3) 0.040(2) Uani 1 1 d U
H21 H 0.8319 0.4773 0.2057 0.049 Uiso 1 1 calc R
C22 C 0.9472(3) 0.5543(4) 0.2105(2) 0.0284(15) Uani 1 1 d U
C23 C 0.9129(3) 0.5787(5) 0.1773(3) 0.0375(18) Uani 1 1 d U
H23 H 0.9271 0.5657 0.1515 0.045 Uiso 1 1 calc R
C24 C 0.8561(4) 0.6235(5) 0.1830(3) 0.0436(19) Uani 1 1 d U
H24 H 0.8332 0.6421 0.1606 0.052 Uiso 1 1 calc R
C25 C 0.8339(3) 0.6403(4) 0.2200(3) 0.0384(18) Uani 1 1 d U
H25 H 0.7948 0.6684 0.2234 0.046 Uiso 1 1 calc R
C26 C 0.8687(4) 0.6163(5) 0.2520(3) 0.0400(18) Uani 1 1 d U
H26 H 0.8541 0.6290 0.2778 0.048 Uiso 1 1 calc R
C27 C 0.9257(3) 0.5731(4) 0.2476(3) 0.0350(17) Uani 1 1 d U
H27 H 0.9493 0.5568 0.2702 0.042 Uiso 1 1 calc R
C28 C 1.0850(3) 0.5706(4) 0.1983(2) 0.0270(15) Uani 1 1 d U
C29 C 1.0693(3) 0.6441(4) 0.1856(2) 0.0313(16) Uani 1 1 d U
H29 H 1.0249 0.6561 0.1800 0.038 Uiso 1 1 calc R
C30 C 1.1158(4) 0.6973(5) 0.1812(3) 0.044(2) Uani 1 1 d U
H30 H 1.1040 0.7462 0.1730 0.053 Uiso 1 1 calc R
C31 C 1.1803(4) 0.6798(5) 0.1886(3) 0.046(2) Uani 1 1 d U
H31 H 1.2133 0.7165 0.1845 0.055 Uiso 1 1 calc R
C32 C 1.1981(4) 0.6090(5) 0.2019(3) 0.048(2) Uani 1 1 d U
H32 H 1.2426 0.5977 0.2079 0.058 Uiso 1 1 calc R
C33 C 1.1488(3) 0.5546(5) 0.2064(3) 0.0385(19) Uani 1 1 d U
H33 H 1.1603 0.5060 0.2151 0.046 Uiso 1 1 calc R
C34 C 1.1550(3) 0.3630(4) 0.1799(2) 0.0298(15) Uani 1 1 d U
C35 C 1.1725(3) 0.4091(5) 0.1487(2) 0.0370(18) Uani 1 1 d U
H35 H 1.1410 0.4201 0.1288 0.044 Uiso 1 1 calc R
C36 C 1.2353(4) 0.4395(6) 0.1459(3) 0.054(2) Uani 1 1 d U
H36 H 1.2468 0.4697 0.1239 0.064 Uiso 1 1 calc R
C37 C 1.2798(4) 0.4261(6) 0.1744(3) 0.052(2) Uani 1 1 d U
H37 H 1.3220 0.4483 0.1729 0.063 Uiso 1 1 calc R
C38 C 1.2649(4) 0.3810(5) 0.2055(3) 0.049(2) Uani 1 1 d U
H38 H 1.2971 0.3713 0.2252 0.059 Uiso 1 1 calc R
C39 C 1.2029(3) 0.3488(5) 0.2089(3) 0.0367(18) Uani 1 1 d U
H39 H 1.1930 0.3174 0.2307 0.044 Uiso 1 1 calc R
C40 C 1.0973(3) 0.2308(4) 0.1563(2) 0.0304(15) Uani 1 1 d U
C41 C 1.1544(4) 0.2213(5) 0.1346(3) 0.049(2) Uani 1 1 d U
H41 H 1.1848 0.2613 0.1322 0.058 Uiso 1 1 calc R
C42 C 1.1673(5) 0.1525(6) 0.1162(4) 0.069(3) Uani 1 1 d U
H42 H 1.2060 0.1472 0.1008 0.083 Uiso 1 1 calc R
C43 C 1.1259(5) 0.0932(6) 0.1198(3) 0.056(2) Uani 1 1 d U
H43 H 1.1363 0.0468 0.1077 0.068 Uiso 1 1 calc R
C44 C 1.0699(5) 0.1011(5) 0.1407(3) 0.046(2) Uani 1 1 d U
H44 H 1.0404 0.0602 0.1428 0.055 Uiso 1 1 calc R
C45 C 1.0549(4) 0.1685(5) 0.1592(2) 0.0378(18) Uani 1 1 d U
H45 H 1.0155 0.1726 0.1741 0.045 Uiso 1 1 calc R
C46 C 0.9228(4) 0.4959(6) 0.0782(3) 0.049(2) Uani 1 1 d U
C47 C 0.8613(5) 0.4742(8) 0.0934(3) 0.076(3) Uani 1 1 d U
H47 H 0.8572 0.4276 0.1064 0.092 Uiso 1 1 calc R
C48 C 0.8079(5) 0.5190(10) 0.0896(4) 0.098(4) Uani 1 1 d U
H48 H 0.7665 0.5028 0.0994 0.117 Uiso 1 1 calc R
C49 C 0.8136(6) 0.5890(9) 0.0714(4) 0.097(4) Uani 1 1 d U
H49 H 0.7764 0.6205 0.0687 0.116 Uiso 1 1 calc R
C50 C 0.8744(6) 0.6115(7) 0.0576(4) 0.084(3) Uani 1 1 d U
H50 H 0.8785 0.6592 0.0456 0.100 Uiso 1 1 calc R
C51 C 0.9297(5) 0.5665(6) 0.0608(3) 0.064(3) Uani 1 1 d U
H51 H 0.9711 0.5831 0.0513 0.077 Uiso 1 1 calc R
C52 C 1.0640(4) 0.4878(5) 0.0729(2) 0.0372(17) Uani 1 1 d U
C53 C 1.0831(5) 0.5517(6) 0.0944(3) 0.053(2) Uani 1 1 d U
H53 H 1.0570 0.5684 0.1159 0.064 Uiso 1 1 calc R
C54 C 1.1389(5) 0.5898(7) 0.0846(3) 0.070(3) Uani 1 1 d U
H54 H 1.1520 0.6317 0.0999 0.084 Uiso 1 1 calc R
C55 C 1.1758(5) 0.5686(7) 0.0532(3) 0.071(3) Uani 1 1 d U
H55 H 1.2134 0.5967 0.0458 0.085 Uiso 1 1 calc R
C56 C 1.1583(5) 0.5067(7) 0.0323(3) 0.066(3) Uani 1 1 d U
H56 H 1.1849 0.4911 0.0108 0.079 Uiso 1 1 calc R
C57 C 1.1025(4) 0.4660(5) 0.0418(2) 0.0429(19) Uani 1 1 d U
H57 H 1.0911 0.4231 0.0268 0.052 Uiso 1 1 calc R
C58 C 0.9878(4) 0.3600(5) 0.0556(2) 0.0444(19) Uani 1 1 d U
C59 C 1.0253(5) 0.2962(6) 0.0641(3) 0.061(3) Uani 1 1 d U
H59 H 1.0507 0.2944 0.0876 0.073 Uiso 1 1 calc R
C60 C 1.0257(7) 0.2355(7) 0.0383(3) 0.085(4) Uani 1 1 d U
H60 H 1.0506 0.1921 0.0442 0.102 Uiso 1 1 calc R
C61 C 0.9892(7) 0.2395(8) 0.0043(4) 0.091(4) Uani 1 1 d U
H61 H 0.9901 0.1989 -0.0138 0.109 Uiso 1 1 calc R
C62 C 0.9518(7) 0.3001(7) -0.0041(3) 0.084(4) Uani 1 1 d U
H62 H 0.9259 0.3007 -0.0274 0.101 Uiso 1 1 calc R
C63 C 0.9510(5) 0.3614(6) 0.0211(3) 0.064(3) Uani 1 1 d U
H63 H 0.9254 0.4040 0.0148 0.077 Uiso 1 1 calc R
B1 B 1.0076(4) 0.3625(5) 0.2533(3) 0.0266(15) Uani 1 1 d U
O1 O 0.2771(9) 0.2647(12) 0.0627(7) 0.222(7) Uani 1 1 d U
C64 C 0.3251(12) 0.3062(13) 0.0791(7) 0.169(7) Uani 1 1 d U
H64A H 0.3656 0.2763 0.0825 0.203 Uiso 1 1 calc R
H64B H 0.3112 0.3255 0.1052 0.203 Uiso 1 1 calc R
C65 C 0.3359(11) 0.3664(13) 0.0519(6) 0.160(7) Uani 1 1 d U
H65A H 0.3834 0.3709 0.0463 0.192 Uiso 1 1 calc R
H65B H 0.3210 0.4139 0.0639 0.192 Uiso 1 1 calc R
C66 C 0.3006(12) 0.3535(16) 0.0156(9) 0.217(9) Uani 1 1 d U
H66A H 0.3265 0.3237 -0.0035 0.260 Uiso 1 1 calc R
H66B H 0.2862 0.4006 0.0030 0.260 Uiso 1 1 calc R
C67 C 0.2434(13) 0.3097(19) 0.0325(10) 0.238(10) Uani 1 1 d U
H67A H 0.2101 0.3430 0.0444 0.286 Uiso 1 1 calc R
H67B H 0.2224 0.2779 0.0122 0.286 Uiso 1 1 calc R

loop_
_atom_site_aniso_label
_atom_site_aniso_U_11
_atom_site_aniso_U_22
_atom_site_aniso_U_33
_atom_site_aniso_U_23
_atom_site_aniso_U_13
_atom_site_aniso_U_12
Cu1 0.0183(4) 0.0286(5) 0.0305(5) 0.0024(4) -0.0017(3) 0.0005(4)
P1 0.0179(8) 0.0285(10) 0.0360(10) 0.0023(9) -0.0007(7) -0.0002(7)
P2 0.0146(7) 0.0249(10) 0.0343(10) 0.0012(8) 0.0003(7) 0.0007(7)
P3 0.0143(7) 0.0302(10) 0.0317(10) 0.0000(8) 0.0000(7) 0.0023(7)
P4 0.0266(9) 0.0379(11) 0.0330(10) 0.0058(9) -0.0030(8) 0.0000(8)
C1 0.019(3) 0.027(4) 0.033(3) 0.005(3) 0.003(3) 0.002(3)
C2 0.022(3) 0.037(4) 0.030(4) 0.007(3) -0.002(3) -0.003(3)
C3 0.025(3) 0.027(4) 0.029(3) -0.001(3) -0.003(3) 0.000(3)
C4 0.010(3) 0.022(3) 0.038(3) -0.002(3) 0.002(2) -0.001(2)
C5 0.017(3) 0.028(4) 0.039(4) 0.005(3) 0.004(3) -0.001(3)
C6 0.027(4) 0.048(5) 0.042(4) 0.006(4) -0.008(3) 0.008(3)
C7 0.059(5) 0.046(5) 0.043(5) 0.005(4) 0.009(4) 0.004(4)
C8 0.061(5) 0.040(5) 0.039(4) 0.001(4) 0.013(4) 0.008(4)
C9 0.036(4) 0.032(4) 0.043(4) -0.002(3) 0.006(3) 0.004(3)
C10 0.024(3) 0.034(4) 0.036(4) 0.004(3) -0.004(3) -0.002(3)
C11 0.030(4) 0.029(4) 0.052(5) 0.003(3) 0.001(3) -0.012(3)
C12 0.056(5) 0.027(4) 0.059(5) 0.000(4) 0.005(4) -0.014(4)
C13 0.066(6) 0.044(5) 0.068(6) -0.003(4) -0.001(5) -0.022(5)
C14 0.078(6) 0.039(5) 0.050(5) -0.007(4) 0.004(5) -0.008(5)
C15 0.050(5) 0.040(4) 0.039(4) -0.001(4) -0.009(4) -0.012(4)
C16 0.018(3) 0.032(4) 0.050(5) 0.008(4) -0.004(3) 0.001(3)
C17 0.024(4) 0.047(5) 0.129(9) -0.025(6) -0.020(5) -0.002(4)
C18 0.021(4) 0.057(6) 0.141(10) -0.015(6) -0.010(5) -0.005(4)
C19 0.016(3) 0.058(5) 0.071(6) 0.017(5) -0.003(4) 0.003(3)
C20 0.030(4) 0.049(5) 0.080(7) -0.003(5) 0.002(4) 0.011(4)
C21 0.021(3) 0.035(4) 0.066(6) -0.003(4) 0.000(3) 0.000(3)
C22 0.019(3) 0.017(4) 0.049(4) 0.004(3) 0.005(3) -0.002(3)
C23 0.026(3) 0.040(5) 0.047(4) 0.001(4) -0.001(3) 0.005(3)
C24 0.027(4) 0.045(5) 0.059(5) 0.001(4) -0.008(4) 0.004(3)
C25 0.020(3) 0.030(4) 0.065(5) 0.003(4) 0.003(3) 0.004(3)
C26 0.029(4) 0.039(5) 0.053(5) -0.011(4) 0.002(3) -0.003(3)
C27 0.020(3) 0.031(4) 0.054(4) -0.002(4) 0.004(3) -0.004(3)
C28 0.016(3) 0.021(3) 0.044(4) -0.002(3) 0.001(3) -0.001(2)
C29 0.027(3) 0.021(3) 0.046(4) 0.001(3) 0.010(3) 0.007(3)
C30 0.040(4) 0.027(4) 0.065(6) -0.008(4) 0.010(4) -0.007(3)
C31 0.027(3) 0.038(4) 0.073(6) -0.006(4) 0.002(4) -0.008(3)
C32 0.020(3) 0.042(5) 0.083(7) -0.015(5) 0.000(4) -0.005(3)
C33 0.022(3) 0.030(4) 0.063(6) -0.004(4) -0.004(3) 0.000(3)
C34 0.014(3) 0.035(4) 0.040(4) -0.004(3) 0.004(3) 0.008(3)
C35 0.019(3) 0.049(5) 0.043(4) 0.007(4) 0.001(3) 0.002(3)
C36 0.028(4) 0.068(7) 0.065(6) 0.011(5) 0.005(4) -0.008(4)
C37 0.023(4) 0.062(6) 0.071(6) -0.009(5) -0.001(4) -0.011(4)
C38 0.030(4) 0.054(6) 0.065(6) -0.007(4) -0.018(4) 0.003(4)
C39 0.028(3) 0.030(4) 0.052(5) -0.005(4) -0.011(3) 0.002(3)
C40 0.025(3) 0.037(4) 0.029(4) -0.002(3) -0.001(3) 0.002(3)
C41 0.031(4) 0.043(5) 0.072(6) -0.017(5) 0.012(4) 0.006(3)
C42 0.060(6) 0.048(6) 0.098(8) -0.025(6) 0.033(6) 0.015(4)
C43 0.068(6) 0.043(5) 0.057(6) -0.021(5) 0.004(5) 0.010(4)
C44 0.057(5) 0.034(4) 0.047(5) -0.007(4) -0.002(4) 0.011(4)
C45 0.038(4) 0.035(4) 0.040(5) -0.005(4) 0.005(3) 0.004(3)
C46 0.040(4) 0.071(6) 0.036(4) 0.008(4) -0.003(3) 0.018(4)
C47 0.037(4) 0.123(9) 0.069(7) 0.036(7) -0.001(5) 0.015(5)
C48 0.041(5) 0.164(12) 0.087(9) 0.019(8) 0.003(6) 0.026(6)
C49 0.077(6) 0.149(11) 0.064(7) -0.001(7) -0.007(6) 0.063(8)
C50 0.094(7) 0.083(8) 0.074(8) 0.009(6) -0.012(6) 0.041(6)
C51 0.066(5) 0.066(6) 0.061(6) 0.011(5) 0.002(5) 0.028(5)
C52 0.033(3) 0.047(5) 0.031(4) 0.010(3) -0.008(3) -0.003(3)
C53 0.062(5) 0.054(6) 0.044(5) 0.006(4) -0.005(4) -0.021(4)
C54 0.074(7) 0.080(8) 0.056(6) 0.004(5) -0.002(5) -0.039(6)
C55 0.058(6) 0.099(8) 0.056(6) 0.011(6) -0.002(4) -0.027(6)
C56 0.048(5) 0.092(8) 0.058(6) 0.001(5) 0.008(4) -0.018(5)
C57 0.032(4) 0.058(5) 0.039(4) 0.006(4) -0.001(3) 0.007(3)
C58 0.058(5) 0.042(4) 0.034(4) 0.000(4) -0.007(4) -0.001(4)
C59 0.070(6) 0.063(6) 0.051(6) -0.011(5) -0.013(5) 0.021(5)
C60 0.129(10) 0.067(7) 0.059(7) -0.020(6) -0.019(6) 0.027(7)
C61 0.152(12) 0.066(7) 0.055(6) -0.012(6) -0.026(7) 0.005(7)
C62 0.123(10) 0.074(7) 0.056(7) -0.009(5) -0.037(7) -0.006(7)
C63 0.080(7) 0.057(6) 0.056(6) -0.001(5) -0.028(5) -0.010(5)
B1 0.020(3) 0.023(4) 0.037(4) 0.000(3) -0.002(3) 0.004(3)
O1 0.146(14) 0.223(17) 0.30(2) 0.036(13) -0.018(12) -0.050(11)
C64 0.160(16) 0.150(18) 0.198(17) 0.014(12) 0.003(13) -0.019(13)
C65 0.159(15) 0.159(16) 0.163(17) 0.017(13) -0.005(13) -0.004(12)
C66 0.163(17) 0.24(2) 0.245(19) 0.052(15) -0.079(16) -0.024(16)
C67 0.137(17) 0.25(2) 0.33(3) 0.025(17) -0.047(14) -0.012(15)

loop_
_atom_type_symbol
_atom_type_description
_atom_type_scat_dispersion_real
_atom_type_scat_dispersion_imag
_atom_type_scat_source
C C 0.0033 0.0016 'International Tables Vol C Tables 4.2.6.8 and 6.1.1.4'
H H 0.0000 0.0000 'International Tables Vol C Tables 4.2.6.8 and 6.1.1.4'
B B 0.0013 0.0007 'International Tables Vol C Tables 4.2.6.8 and 6.1.1.4'
O O 0.0106 0.0060 'International Tables Vol C Tables 4.2.6.8 and 6.1.1.4'
P P 0.1023 0.0942 'International Tables Vol C Tables 4.2.6.8 and 6.1.1.4'
Cu Cu 0.3201 1.2651 'International Tables Vol C Tables 4.2.6.8 and 6.1.1.4'

loop_
_geom_angle_atom_site_label_1
_geom_angle_atom_site_label_2
_geom_angle_atom_site_label_3
_geom_angle
P4 Cu1 P1 122.12(8)
P4 Cu1 P3 121.81(8)
P1 Cu1 P3 94.50(7)
P4 Cu1 P2 119.24(8)
P1 Cu1 P2 97.34(7)
P3 Cu1 P2 95.51(7)
C1 P1 C10 108.9(3)
C1 P1 C16 103.3(3)
C10 P1 C16 98.6(3)
C1 P1 Cu1 106.0(2)
C10 P1 Cu1 109.5(2)
C16 P1 Cu1 129.4(3)
C2 P2 C22 106.8(3)
C2 P2 C28 104.1(3)
C22 P2 C28 100.9(3)
C2 P2 Cu1 105.7(3)
C22 P2 Cu1 110.3(2)
C28 P2 Cu1 127.5(2)
C34 P3 C40 98.3(3)
C34 P3 C3 106.7(3)
C40 P3 C3 106.0(3)
C34 P3 Cu1 109.3(2)
C40 P3 Cu1 126.7(2)
C3 P3 Cu1 108.1(2)
C58 P4 C52 102.6(4)
C58 P4 C46 103.9(4)
C52 P4 C46 103.8(4)
C58 P4 Cu1 117.2(3)
C52 P4 Cu1 114.5(3)
C46 P4 Cu1 113.3(3)
B1 C1 P1 117.2(5)
B1 C2 P2 118.1(5)
B1 C3 P3 115.5(5)
C5 C4 C9 113.7(7)
C5 C4 B1 125.6(6)
C9 C4 B1 120.7(6)
C6 C5 C4 123.9(7)
C6 C5 H5 118.0
C4 C5 H5 118.0
C7 C6 C5 121.2(8)
C7 C6 H6 119.4
C5 C6 H6 119.4
C6 C7 C8 117.2(8)
C6 C7 H7 121.4
C8 C7 H7 121.4
C9 C8 C7 119.3(8)
C9 C8 H8 120.3
C7 C8 H8 120.3
C8 C9 C4 124.6(8)
C8 C9 H9 117.7
C4 C9 H9 117.7
C15 C10 C11 118.5(8)
C15 C10 P1 118.1(6)
C11 C10 P1 123.2(6)
C10 C11 C12 119.4(8)
C10 C11 H11 120.3
C12 C11 H11 120.3
C13 C12 C11 120.0(9)
C13 C12 H12 120.0
C11 C12 H12 120.0
C12 C13 C14 120.5(9)
C12 C13 H13 119.8
C14 C13 H13 119.8
C15 C14 C13 118.6(9)
C15 C14 H14 120.7
C13 C14 H14 120.7
C10 C15 C14 122.9(8)
C10 C15 H15 118.6
C14 C15 H15 118.6
C21 C16 C17 117.2(7)
C21 C16 P1 119.4(6)
C17 C16 P1 123.3(6)
C16 C17 C18 120.6(9)
C16 C17 H17 119.7
C18 C17 H17 119.7
C19 C18 C17 120.5(9)
C19 C18 H18 119.7
C17 C18 H18 119.7
C18 C19 C20 118.1(7)
C18 C19 H19 120.9
C20 C19 H19 120.9
C21 C20 C19 120.3(9)
C21 C20 H20 119.8
C19 C20 H20 119.8
C16 C21 C20 123.1(8)
C16 C21 H21 118.5
C20 C21 H21 118.5
C27 C22 C23 120.0(7)
C27 C22 P2 123.5(6)
C23 C22 P2 116.5(6)
C22 C23 C24 118.5(8)
C22 C23 H23 120.7
C24 C23 H23 120.8
C25 C24 C23 121.2(8)
C25 C24 H24 119.4
C23 C24 H24 119.4
C26 C25 C24 119.2(7)
C26 C25 H25 120.4
C24 C25 H25 120.4
C25 C26 C27 121.2(8)
C25 C26 H26 119.4
C27 C26 H26 119.4
C22 C27 C26 119.9(8)
C22 C27 H27 120.1
C26 C27 H27 120.1
C33 C28 C29 118.1(7)
C33 C28 P2 121.0(6)
C29 C28 P2 120.8(5)
C30 C29 C28 121.9(7)
C30 C29 H29 119.0
C28 C29 H29 119.0
C29 C30 C31 119.3(8)
C29 C30 H30 120.4
C31 C30 H30 120.4
C30 C31 C32 121.0(8)
C30 C31 H31 119.5
C32 C31 H31 119.5
C31 C32 C33 118.6(7)
C31 C32 H32 120.7
C33 C32 H32 120.7
C28 C33 C32 121.1(8)
C28 C33 H33 119.5
C32 C33 H33 119.5
C35 C34 C39 117.4(7)
C35 C34 P3 118.0(5)
C39 C34 P3 124.4(6)
C34 C35 C36 121.3(7)
C34 C35 H35 119.4
C36 C35 H35 119.4
C37 C36 C35 119.9(9)
C37 C36 H36 120.0
C35 C36 H36 120.0
C36 C37 C38 120.7(8)
C36 C37 H37 119.6
C38 C37 H37 119.6
C37 C38 C39 120.7(8)
C37 C38 H38 119.6
C39 C38 H38 119.6
C38 C39 C34 119.9(8)
C38 C39 H39 120.1
C34 C39 H39 120.1
C41 C40 C45 116.9(7)
C41 C40 P3 123.1(6)
C45 C40 P3 119.9(5)
C40 C41 C42 119.9(9)
C40 C41 H41 120.0
C42 C41 H41 120.0
C43 C42 C41 122.0(9)
C43 C42 H42 119.0
C41 C42 H42 119.0
C44 C43 C42 119.2(9)
C44 C43 H43 120.4
C42 C43 H43 120.4
C43 C44 C45 120.8(9)
C43 C44 H44 119.6
C45 C44 H44 119.6
C44 C45 C40 121.2(8)
C44 C45 H45 119.4
C40 C45 H45 119.4
C51 C46 C47 119.4(9)
C51 C46 P4 123.1(7)
C47 C46 P4 116.5(8)
C48 C47 C46 121.1(12)
C48 C47 H47 119.5
C46 C47 H47 119.5
C47 C48 C49 120.1(12)
C47 C48 H48 119.9
C49 C48 H48 119.9
C50 C49 C48 118.9(11)
C50 C49 H49 120.5
C48 C49 H49 120.5
C49 C50 C51 122.0(13)
C49 C50 H50 119.0
C51 C50 H50 119.0
C50 C51 C46 118.4(11)
C50 C51 H51 120.8
C46 C51 H51 120.8
C57 C52 C53 118.0(8)
C57 C52 P4 124.1(7)
C53 C52 P4 117.7(7)
C54 C53 C52 120.6(10)
C54 C53 H53 119.7
C52 C53 H53 119.7
C55 C54 C53 120.7(11)
C55 C54 H54 119.6
C53 C54 H54 119.6
C54 C55 C56 119.4(10)
C54 C55 H55 120.3
C56 C55 H55 120.3
C55 C56 C57 121.5(10)
C55 C56 H56 119.3
C57 C56 H56 119.3
C52 C57 C56 119.8(9)
C52 C57 H57 120.1
C56 C57 H57 120.1
C63 C58 C59 118.7(9)
C63 C58 P4 125.0(8)
C59 C58 P4 116.3(7)
C60 C59 C58 120.6(10)
C60 C59 H59 119.7
C58 C59 H59 119.7
C61 C60 C59 118.8(12)
C61 C60 H60 120.6
C59 C60 H60 120.6
C62 C61 C60 121.4(12)
C62 C61 H61 119.3
C60 C61 H61 119.3
C61 C62 C63 120.7(11)
C61 C62 H62 119.6
C63 C62 H62 119.6
C58 C63 C62 119.7(11)
C58 C63 H63 120.1
C62 C63 H63 120.1
C4 B1 C2 105.5(6)
C4 B1 C3 110.5(6)
C2 B1 C3 111.3(6)
C4 B1 C1 105.4(5)
C2 B1 C1 111.4(6)
C3 B1 C1 112.4(6)
C64 O1 C67 109(2)
O1 C64 C65 105(2)
O1 C64 H64A 110.7
C65 C64 H64A 110.7
O1 C64 H64B 110.7
C65 C64 H64B 110.7
H64A C64 H64B 108.8
C64 C65 C66 110(2)
C64 C65 H65A 109.6
C66 C65 H65A 109.6
C64 C65 H65B 109.6
C66 C65 H65B 109.6
H65A C65 H65B 108.1
C65 C66 C67 98(2)
C65 C66 H66A 112.1
C67 C66 H66A 112.1
C65 C66 H66B 112.1
C67 C66 H66B 112.1
H66A C66 H66B 109.7
O1 C67 C66 101(2)
O1 C67 H67A 111.6
C66 C67 H67A 111.6
O1 C67 H67B 111.6
C66 C67 H67B 111.6
H67A C67 H67B 109.4

loop_
_geom_bond_atom_site_label_1
_geom_bond_atom_site_label_2
_geom_bond_distance
Cu1 P4 2.244(2)
Cu1 P1 2.324(2)
Cu1 P3 2.326(2)
Cu1 P2 2.327(2)
P1 C1 1.819(7)
P1 C10 1.819(8)
P1 C16 1.853(7)
P2 C2 1.829(7)
P2 C22 1.841(7)
P2 C28 1.859(7)
P3 C34 1.824(7)
P3 C40 1.827(8)
P3 C3 1.833(7)
P4 C58 1.804(9)
P4 C52 1.819(8)
P4 C46 1.847(8)
C1 B1 1.696(9)
C2 B1 1.669(11)
C3 B1 1.670(11)
C4 C5 1.387(10)
C4 C9 1.415(10)
C4 B1 1.615(11)
C5 C6 1.377(11)
C5 H5 0.9500
C6 C7 1.377(12)
C6 H6 0.9500
C7 C8 1.431(13)
C7 H7 0.9500
C8 C9 1.359(11)
C8 H8 0.9500
C9 H9 0.9500
C10 C15 1.379(11)
C10 C11 1.400(11)
C11 C12 1.434(11)
C11 H11 0.9500
C12 C13 1.364(13)
C12 H12 0.9500
C13 C14 1.409(14)
C13 H13 0.9500
C14 C15 1.382(12)
C14 H14 0.9500
C15 H15 0.9500
C16 C21 1.352(11)
C16 C17 1.398(11)
C17 C18 1.407(12)
C17 H17 0.9500
C18 C19 1.374(14)
C18 H18 0.9500
C19 C20 1.386(12)
C19 H19 0.9500
C20 C21 1.378(10)
C20 H20 0.9500
C21 H21 0.9500
C22 C27 1.373(11)
C22 C23 1.395(11)
C23 C24 1.420(11)
C23 H23 0.9500
C24 C25 1.368(12)
C24 H24 0.9500
C25 C26 1.365(12)
C25 H25 0.9500
C26 C27 1.404(10)
C26 H26 0.9500
C27 H27 0.9500
C28 C33 1.357(9)
C28 C29 1.423(10)
C29 C30 1.353(10)
C29 H29 0.9500
C30 C31 1.374(11)
C30 H30 0.9500
C31 C32 1.396(12)
C31 H31 0.9500
C32 C33 1.407(11)
C32 H32 0.9500
C33 H33 0.9500
C34 C35 1.389(11)
C34 C39 1.407(10)
C35 C36 1.396(11)
C35 H35 0.9500
C36 C37 1.347(12)
C36 H36 0.9500
C37 C38 1.363(13)
C37 H37 0.9500
C38 C39 1.392(11)
C38 H38 0.9500
C39 H39 0.9500
C40 C41 1.387(10)
C40 C45 1.416(11)
C41 C42 1.406(12)
C41 H41 0.9500
C42 C43 1.362(14)
C42 H42 0.9500
C43 C44 1.351(13)
C43 H43 0.9500
C44 C45 1.395(11)
C44 H44 0.9500
C45 H45 0.9500
C46 C51 1.401(14)
C46 C47 1.409(13)
C47 C48 1.359(15)
C47 H47 0.9500
C48 C49 1.40(2)
C48 H48 0.9500
C49 C50 1.385(19)
C49 H49 0.9500
C50 C51 1.389(14)
C50 H50 0.9500
C51 H51 0.9500
C52 C57 1.370(11)
C52 C53 1.412(13)
C53 C54 1.367(13)
C53 H53 0.9500
C54 C55 1.356(15)
C54 H54 0.9500
C55 C56 1.363(15)
C55 H55 0.9500
C56 C57 1.389(12)
C56 H56 0.9500
C57 H57 0.9500
C58 C63 1.387(12)
C58 C59 1.404(13)
C59 C60 1.395(15)
C59 H59 0.9500
C60 C61 1.373(17)
C60 H60 0.9500
C61 C62 1.356(17)
C61 H61 0.9500
C62 C63 1.391(15)
C62 H62 0.9500
C63 H63 0.9500
O1 C64 1.35(2)
O1 C67 1.47(3)
C64 C65 1.44(3)
C64 H64A 0.9900
C64 H64B 0.9900
C65 C66 1.45(3)
C65 H65A 0.9900
C65 H65B 0.9900
C66 C67 1.52(3)
C66 H66A 0.9900
C66 H66B 0.9900
C67 H67A 0.9900
C67 H67B 0.9900

loop_
_geom_torsion_atom_site_label_1
_geom_torsion_atom_site_label_2
_geom_torsion_atom_site_label_3
_geom_torsion_atom_site_label_4
_geom_torsion
P4 Cu1 P1 C1 -165.3(2)
P3 Cu1 P1 C1 62.3(2)
P2 Cu1 P1 C1 -33.8(2)
P4 Cu1 P1 C10 77.4(3)
P3 Cu1 P1 C10 -54.9(3)
P2 Cu1 P1 C10 -151.1(3)
P4 Cu1 P1 C16 -42.2(4)
P3 Cu1 P1 C16 -174.6(4)
P2 Cu1 P1 C16 89.3(4)
P4 Cu1 P2 C2 -167.1(2)
P1 Cu1 P2 C2 59.6(2)
P3 Cu1 P2 C2 -35.7(2)
P4 Cu1 P2 C22 77.8(3)
P1 Cu1 P2 C22 -55.6(3)
P3 Cu1 P2 C22 -150.9(3)
P4 Cu1 P2 C28 -44.7(3)
P1 Cu1 P2 C28 -178.1(3)
P3 Cu1 P2 C28 86.7(3)
P4 Cu1 P3 C34 73.8(3)
P1 Cu1 P3 C34 -153.6(3)
P2 Cu1 P3 C34 -55.8(3)
P4 Cu1 P3 C40 -43.1(3)
P1 Cu1 P3 C40 89.5(3)
P2 Cu1 P3 C40 -172.7(3)
P4 Cu1 P3 C3 -170.3(2)
P1 Cu1 P3 C3 -37.8(3)
P2 Cu1 P3 C3 60.1(3)
P1 Cu1 P4 C58 -67.5(3)
P3 Cu1 P4 C58 52.4(3)
P2 Cu1 P4 C58 170.9(3)
P1 Cu1 P4 C52 172.3(3)
P3 Cu1 P4 C52 -67.8(3)
P2 Cu1 P4 C52 50.7(3)
P1 Cu1 P4 C46 53.6(4)
P3 Cu1 P4 C46 173.5(4)
P2 Cu1 P4 C46 -68.1(4)
C10 P1 C1 B1 90.2(6)
C16 P1 C1 B1 -165.7(5)
Cu1 P1 C1 B1 -27.4(6)
C22 P2 C2 B1 92.6(6)
C28 P2 C2 B1 -161.1(5)
Cu1 P2 C2 B1 -24.9(5)
C34 P3 C3 B1 94.6(5)
C40 P3 C3 B1 -161.4(5)
Cu1 P3 C3 B1 -22.9(5)
C9 C4 C5 C6 -1.4(10)
B1 C4 C5 C6 -178.5(7)
C4 C5 C6 C7 0.3(12)
C5 C6 C7 C8 0.7(13)
C6 C7 C8 C9 -0.6(13)
C7 C8 C9 C4 -0.5(14)
C5 C4 C9 C8 1.5(11)
B1 C4 C9 C8 178.8(8)
C1 P1 C10 C15 -166.6(6)
C16 P1 C10 C15 86.1(7)
Cu1 P1 C10 C15 -51.1(6)
C1 P1 C10 C11 18.6(7)
C16 P1 C10 C11 -88.8(7)
Cu1 P1 C10 C11 134.0(6)
C15 C10 C11 C12 1.7(11)
P1 C10 C11 C12 176.6(6)
C10 C11 C12 C13 -2.7(13)
C11 C12 C13 C14 0.7(15)
C12 C13 C14 C15 2.2(16)
C11 C10 C15 C14 1.2(13)
P1 C10 C15 C14 -173.9(8)
C13 C14 C15 C10 -3.2(15)
C1 P1 C16 C21 60.4(7)
C10 P1 C16 C21 172.2(7)
Cu1 P1 C16 C21 -63.8(8)
C1 P1 C16 C17 -118.2(9)
C10 P1 C16 C17 -6.3(9)
Cu1 P1 C16 C17 117.7(8)
C21 C16 C17 C18 -1.5(16)
P1 C16 C17 C18 177.1(9)
C16 C17 C18 C19 3.9(19)
C17 C18 C19 C20 -5.1(18)
C18 C19 C20 C21 4.1(15)
C17 C16 C21 C20 0.5(14)
P1 C16 C21 C20 -178.1(8)
C19 C20 C21 C16 -1.8(15)
C2 P2 C22 C27 18.9(7)
C28 P2 C22 C27 -89.7(6)
Cu1 P2 C22 C27 133.3(6)
C2 P2 C22 C23 -161.1(6)
C28 P2 C22 C23 90.3(6)
Cu1 P2 C22 C23 -46.7(6)
C27 C22 C23 C24 0.5(11)
P2 C22 C23 C24 -179.5(6)
C22 C23 C24 C25 -2.3(12)
C23 C24 C25 C26 2.9(12)
C24 C25 C26 C27 -1.7(12)
C23 C22 C27 C26 0.6(11)
P2 C22 C27 C26 -179.4(6)
C25 C26 C27 C22 0.0(12)
C2 P2 C28 C33 44.5(8)
C22 P2 C28 C33 155.2(7)
Cu1 P2 C28 C33 -78.5(7)
C2 P2 C28 C29 -138.9(6)
C22 P2 C28 C29 -28.2(7)
Cu1 P2 C28 C29 98.1(6)
C33 C28 C29 C30 0.4(12)
P2 C28 C29 C30 -176.3(7)
C28 C29 C30 C31 1.1(13)
C29 C30 C31 C32 -2.3(14)
C30 C31 C32 C33 2.2(14)
C29 C28 C33 C32 -0.5(12)
P2 C28 C33 C32 176.2(7)
C31 C32 C33 C28 -0.8(14)
C40 P3 C34 C35 94.2(7)
C3 P3 C34 C35 -156.3(6)
Cu1 P3 C34 C35 -39.6(7)
C40 P3 C34 C39 -81.1(7)
C3 P3 C34 C39 28.4(7)
Cu1 P3 C34 C39 145.1(6)
C39 C34 C35 C36 0.7(12)
P3 C34 C35 C36 -175.0(7)
C34 C35 C36 C37 -1.9(15)
C35 C36 C37 C38 2.1(16)
C36 C37 C38 C39 -1.2(15)
C37 C38 C39 C34 0.0(13)
C35 C34 C39 C38 0.3(12)
P3 C34 C39 C38 175.6(6)
C34 P3 C40 C41 -20.7(8)
C3 P3 C40 C41 -130.8(7)
Cu1 P3 C40 C41 101.1(7)
C34 P3 C40 C45 161.8(6)
C3 P3 C40 C45 51.7(7)
Cu1 P3 C40 C45 -76.4(7)
C45 C40 C41 C42 1.1(13)
P3 C40 C41 C42 -176.4(8)
C40 C41 C42 C43 -1.7(17)
C41 C42 C43 C44 1.8(18)
C42 C43 C44 C45 -1.4(15)
C43 C44 C45 C40 0.9(14)
C41 C40 C45 C44 -0.7(12)
P3 C40 C45 C44 176.9(6)
C58 P4 C46 C51 -109.7(9)
C52 P4 C46 C51 -2.7(9)
Cu1 P4 C46 C51 122.1(8)
C58 P4 C46 C47 81.4(9)
C52 P4 C46 C47 -171.6(8)
Cu1 P4 C46 C47 -46.9(9)
C51 C46 C47 C48 3.3(18)
P4 C46 C47 C48 172.7(10)
C46 C47 C48 C49 -2(2)
C47 C48 C49 C50 0(2)
C48 C49 C50 C51 1(2)
C49 C50 C51 C46 0.7(18)
C47 C46 C51 C50 -2.7(16)
P4 C46 C51 C50 -171.3(8)
C58 P4 C52 C57 -4.2(8)
C46 P4 C52 C57 -112.2(7)
Cu1 P4 C52 C57 123.8(6)
C58 P4 C52 C53 -179.1(7)
C46 P4 C52 C53 72.9(7)
Cu1 P4 C52 C53 -51.1(7)
C57 C52 C53 C54 -0.7(14)
P4 C52 C53 C54 174.5(8)
C52 C53 C54 C55 2.2(17)
C53 C54 C55 C56 -2.8(18)
C54 C55 C56 C57 1.8(18)
C53 C52 C57 C56 -0.3(13)
P4 C52 C57 C56 -175.1(7)
C55 C56 C57 C52 -0.3(15)
C52 P4 C58 C63 -91.1(9)
C46 P4 C58 C63 16.7(10)
Cu1 P4 C58 C63 142.6(8)
C52 P4 C58 C59 87.4(8)
C46 P4 C58 C59 -164.8(8)
Cu1 P4 C58 C59 -38.9(9)
C63 C58 C59 C60 0.1(17)
P4 C58 C59 C60 -178.5(10)
C58 C59 C60 C61 1(2)
C59 C60 C61 C62 -2(2)
C60 C61 C62 C63 2(2)
C59 C58 C63 C62 0.1(16)
P4 C58 C63 C62 178.6(9)
C61 C62 C63 C58 -1(2)
C5 C4 B1 C2 -122.4(7)
C9 C4 B1 C2 60.7(8)
C5 C4 B1 C3 -2.0(9)
C9 C4 B1 C3 -179.0(6)
C5 C4 B1 C1 119.6(7)
C9 C4 B1 C1 -57.3(8)
P2 C2 B1 C4 -158.9(5)
P2 C2 B1 C3 81.3(6)
P2 C2 B1 C1 -45.1(8)
P3 C3 B1 C4 -165.1(4)
P3 C3 B1 C2 -48.3(7)
P3 C3 B1 C1 77.5(7)
P1 C1 B1 C4 -165.7(5)
P1 C1 B1 C2 80.4(7)
P1 C1 B1 C3 -45.3(8)
C67 O1 C64 C65 -18(3)
O1 C64 C65 C66 -9(3)
C64 C65 C66 C67 30(3)
C64 O1 C67 C66 37(3)
C65 C66 C67 O1 -38(3)
